data_1535523
loop_
_publ_author_name
'Moro'oka, M.'
'Ohki, H.'
'Yamada, K.'
'Okuda, T.'

_publ_section_title
;
 The crystal structure, phase transition and electric conductivity of new
 quaternary chalcogenide halide Cu Hg S I
;
_journal_name_full 'Journal of Solid State Chemistry'
_journal_page_first 1401
_journal_page_last 1404
_journal_volume 177
_journal_year 2004
_chemical_formula_sum 'Cu Hg I S'
_chemical_name_systematic 'Cu Hg S I'
_space_group_IT_number 33
_symmetry_space_group_name_Hall 'P 2c -2n'
_symmetry_space_group_name_H-M 'P n a 21'
_cell_angle_alpha 90
_cell_angle_beta 90
_cell_angle_gamma 90
_cell_formula_units_Z 4
_cell_length_a 7.1748
_cell_length_b 8.3356
_cell_length_c 6.9855
_cell_volume 417.777
_citation_journal_id_ASTM JSSCBI
_cod_data_source_file Morooka_JSSCBI_2004_1141.cif
_cod_data_source_block Cu1Hg1I1S1
_cod_original_cell_volume 417.7766
_cod_original_formula_sum 'Cu1 Hg1 I1 S1'
_cod_database_code 1535523

loop_
_symmetry_equiv_pos_as_xyz
x,y,z
-x,-y,z+1/2
-x+1/2,y+1/2,z+1/2
x+1/2,-y+1/2,z

loop_
_atom_site_label
_atom_site_type_symbol
_atom_site_fract_x
_atom_site_fract_y
_atom_site_fract_z
_atom_site_occupancy
_atom_site_U_iso_or_equiv
S1 S-2 0.1095 0.1548 0.3008 1 0.0
Cu1 Cu+1 0.4189 0.1336 0.3874 1 0.0
Hg1 Hg+2 0.0283 0.0423 0 1 0.0
I1 I-1 0.4069 0.1287 0.7765 1 0.0
